data_7702605
loop_
_publ_author_name
'Seisenbaeva, Gulaim A.'
'Shevelkov, Andrei V.'
'Tegenfeldt, J\"orgen'
'Kloo, Lars'
'Drobot, Dmitrii V.'
'Kessler, Vadim G.'

_publ_section_title
;
 Homo- and hetero-metallic rhenium oxomethoxide complexes with a
 M4(&#x00B5;-O)2(&#x00B5;-OMe)4 planar core---a new family of metal
 alkoxides displaying a peculiar structural disorder. Preparation and
 X-ray single crystal study
;
_journal_issue 19
_journal_name_full 'Journal of the Chemical Society, Dalton Transactions'
_journal_page_first 2762
_journal_paper_doi 10.1039/b103287a
_journal_year 2001
_chemical_formula_sum 'C14 H42 Nb4 O24 Re2'
_chemical_formula_weight 1338.52
_space_group_IT_number 14
_space_group_name_Hall '-P 2ybc'
_space_group_name_H-M_alt 'P 1 21/c 1'
_symmetry_cell_setting monoclinic
_symmetry_space_group_name_H-M 'P 1 21/c 1'
_atom_sites_solution_hydrogens geom
_atom_sites_solution_primary direct
_atom_sites_solution_secondary difmap
_audit_creation_method SHELXL-97
_cell_angle_alpha 90.00
_cell_angle_beta 101.059(9)
_cell_angle_gamma 90.00
_cell_formula_units_Z 2
_cell_length_a 9.716(4)
_cell_length_b 15.888(7)
_cell_length_c 12.128(6)
_cell_measurement_reflns_used '999 (I>10sigma(I)('
_cell_measurement_temperature 295(2)
_cell_measurement_theta_max 28.47
_cell_measurement_theta_min 2.14
_cell_volume 1837.4(14)
_computing_cell_refinement 'Bruker SMART'
_computing_data_collection 'Bruker SMART'
_computing_data_reduction 'Bruker SAINTPLUS'
_computing_molecular_graphics 'Bruker SHELXTL-NT'
_computing_publication_material 'Bruker SHELXTL-NT'
_computing_structure_refinement 'SHELXL-97 (Sheldrick, 1997)'
_computing_structure_solution 'SHELXS-97 (Sheldrick, 1990)'
_diffrn_ambient_temperature 295(2)
_diffrn_measured_fraction_theta_full 0.916
_diffrn_measured_fraction_theta_max 0.916
_diffrn_measurement_device_type 'Bruker SMART CCD 1K'
_diffrn_measurement_method 'Bruker SMART'
_diffrn_radiation_monochromator graphite
_diffrn_radiation_source 'fine-focus sealed tube'
_diffrn_radiation_type MoK\a
_diffrn_radiation_wavelength 0.71073
_diffrn_reflns_av_R_equivalents 0.0502
_diffrn_reflns_av_sigmaI/netI 0.0743
_diffrn_reflns_limit_h_max 12
_diffrn_reflns_limit_h_min -13
_diffrn_reflns_limit_k_max 17
_diffrn_reflns_limit_k_min -21
_diffrn_reflns_limit_l_max 15
_diffrn_reflns_limit_l_min -13
_diffrn_reflns_number 10870
_diffrn_reflns_theta_full 28.47
_diffrn_reflns_theta_max 28.47
_diffrn_reflns_theta_min 2.14
_exptl_absorpt_coefficient_mu 7.846
_exptl_absorpt_correction_type 'not applied'
_exptl_crystal_colour 'light pink'
_exptl_crystal_density_diffrn 2.419
_exptl_crystal_density_meas ?
_exptl_crystal_density_method 'not measured'
_exptl_crystal_description plate
_exptl_crystal_F_000 1264
_exptl_crystal_size_max 0.80
_exptl_crystal_size_mid 0.45
_exptl_crystal_size_min 0.20
_refine_diff_density_max 2.950
_refine_diff_density_min -2.846
_refine_diff_density_rms 0.176
_refine_ls_extinction_method none
_refine_ls_goodness_of_fit_ref 0.875
_refine_ls_hydrogen_treatment mixed
_refine_ls_matrix_type full
_refine_ls_number_parameters 201
_refine_ls_number_reflns 4247
_refine_ls_number_restraints 0
_refine_ls_restrained_S_all 0.875
_refine_ls_R_factor_all 0.1016
_refine_ls_R_factor_gt 0.0552
_refine_ls_shift/su_max 0.004
_refine_ls_shift/su_mean 0.000
_refine_ls_structure_factor_coef Fsqd
_refine_ls_weighting_details 'calc w==1/[\s^2^(Fo^2^)+(0.0895P)^2^+0.0000P] where P==(Fo^2^+2Fc^2^)/3'
_refine_ls_weighting_scheme calc
_refine_ls_wR_factor_gt 0.1422
_refine_ls_wR_factor_ref 0.1564
_reflns_number_gt 2243
_reflns_number_total 4247
_reflns_threshold_expression >2sigma(I)
_cod_data_source_file b103287a.txt
_cod_data_source_block renb10m
_cod_depositor_comments
;
The following automatic conversions were performed:

data item '_symmetry_cell_setting' value 'Monoclinic' was changed to
'monoclinic' in accordance with the
/home/saulius/struct/COD-crude-data/automatic-downloads/DataCite-retrospective/RSC/depositions/lib/dictionaries/cif_core.dic
dictionary named 'cif_core.dic' version 2.4.2 last updated on
2011-04-26.

data item '_exptl_crystal_density_meas' value 'not measured' was
changed to '?' -- the value is perceived as not measured.

Automatic conversion script
Id: cif_fix_values 6909 2019-04-08 15:41:33Z antanas 
;
_cod_original_cell_volume 1837.5(14)
_cod_original_sg_symbol_H-M P2(1)/c
_cod_database_code 7702605

loop_
_symmetry_equiv_pos_as_xyz
'x, y, z'
'-x, y+1/2, -z+1/2'
'-x, -y, -z'
'x, -y-1/2, z-1/2'

loop_
_atom_site_label
_atom_site_type_symbol
_atom_site_fract_x
_atom_site_fract_y
_atom_site_fract_z
_atom_site_U_iso_or_equiv
_atom_site_adp_type
_atom_site_occupancy
_atom_site_symmetry_multiplicity
_atom_site_calc_flag
_atom_site_refinement_flags
Re1 Re 0.20969(7) 0.13780(4) 0.06814(5) 0.0918(3) Uani 1 1 d .
Nb2 Nb 0.31733(8) 0.02461(5) 0.34276(8) 0.0487(3) Uani 1 1 d .
Nb3 Nb 0.66448(9) 0.07172(6) 0.36684(8) 0.0532(3) Uani 1 1 d .
O1 O 0.2272(7) -0.0656(5) 0.2634(7) 0.070(2) Uani 1 1 d .
O2 O 0.5113(6) -0.0202(4) 0.3160(6) 0.0509(15) Uani 1 1 d .
O3 O 0.4669(6) 0.1197(4) 0.3790(6) 0.0506(16) Uani 1 1 d .
O4 O 0.3396(6) -0.0204(4) 0.4795(6) 0.0561(17) Uani 1 1 d .
O5 O 0.3083(8) 0.0781(5) 0.1710(7) 0.079(2) Uani 1 1 d .
O6 O 0.7508(7) 0.1662(5) 0.4382(7) 0.072(2) Uani 1 1 d .
O7 O 0.1729(7) 0.0985(4) 0.3507(7) 0.069(2) Uani 1 1 d .
O8 O 0.8055(7) 0.0004(5) 0.3555(7) 0.072(2) Uani 1 1 d .
O9 O 0.6434(9) 0.1119(5) 0.2216(8) 0.078(2) Uani 1 1 d .
O11 O 0.0356(12) 0.1108(12) 0.0560(16) 0.209(8) Uani 1 1 d .
O12 O 0.2296(17) 0.2383(7) 0.0965(11) 0.155(6) Uani 1 1 d .
C1 C 0.4379(12) 0.2085(7) 0.3743(13) 0.086(4) Uani 1 1 d .
H1A H 0.3763 0.2219 0.4249 0.129 Uiso 1 1 calc R
H1B H 0.3939 0.2237 0.2991 0.129 Uiso 1 1 calc R
H1C H 0.5240 0.2392 0.3955 0.129 Uiso 1 1 calc R
C2 C 0.5409(13) -0.1077(7) 0.3113(15) 0.095(5) Uani 1 1 d .
H2A H 0.5641 -0.1208 0.2398 0.143 Uiso 1 1 calc R
H2B H 0.4601 -0.1395 0.3209 0.143 Uiso 1 1 calc R
H2C H 0.6187 -0.1217 0.3701 0.143 Uiso 1 1 calc R
C3 C 0.7966(17) 0.2108(9) 0.5370(12) 0.099(5) Uani 1 1 d .
H3A H 0.7382 0.1974 0.5901 0.148 Uiso 1 1 calc R
H3B H 0.7913 0.2700 0.5213 0.148 Uiso 1 1 calc R
H3C H 0.8919 0.1956 0.5677 0.148 Uiso 1 1 calc R
C4 C 0.0694(13) 0.1600(8) 0.3413(13) 0.089(4) Uani 1 1 d .
H4A H 0.0988 0.2090 0.3056 0.134 Uiso 1 1 calc R
H4B H 0.0541 0.1748 0.4148 0.134 Uiso 1 1 calc R
H4C H -0.0162 0.1388 0.2971 0.134 Uiso 1 1 calc R
C5 C 0.1793(19) -0.1049(12) 0.1648(14) 0.133(7) Uani 1 1 d .
H5A H 0.0875 -0.0841 0.1329 0.199 Uiso 1 1 calc R
H5B H 0.1744 -0.1644 0.1775 0.199 Uiso 1 1 calc R
H5C H 0.2418 -0.0942 0.1140 0.199 Uiso 1 1 calc R
C6 C 0.6302(18) 0.0858(11) 0.1130(14) 0.112(5) Uani 1 1 d .
H6A H 0.7215 0.0758 0.0964 0.169 Uiso 1 1 calc R
H6B H 0.5833 0.1285 0.0636 0.169 Uiso 1 1 calc R
H6C H 0.5765 0.0347 0.1025 0.169 Uiso 1 1 calc R
C7 C 0.9058(14) -0.0624(9) 0.3525(19) 0.143(8) Uani 1 1 d .
H7A H 0.9803 -0.0568 0.4167 0.215 Uiso 1 1 calc R
H7B H 0.9431 -0.0567 0.2851 0.215 Uiso 1 1 calc R
H7C H 0.8628 -0.1167 0.3536 0.215 Uiso 1 1 calc R
O10 O 0.2594(15) 0.1157(9) -0.0390(13) 0.157(5) Uiso 1 1 d .

loop_
_atom_site_aniso_label
_atom_site_aniso_U_11
_atom_site_aniso_U_22
_atom_site_aniso_U_33
_atom_site_aniso_U_23
_atom_site_aniso_U_13
_atom_site_aniso_U_12
Re1 0.1243(5) 0.0735(4) 0.0642(4) 0.0084(3) -0.0154(3) 0.0061(3)
Nb2 0.0378(4) 0.0534(5) 0.0528(6) 0.0016(4) 0.0032(3) -0.0015(4)
Nb3 0.0431(4) 0.0560(5) 0.0629(6) 0.0038(5) 0.0155(4) -0.0053(4)
O1 0.057(4) 0.072(5) 0.073(6) -0.008(4) -0.005(4) -0.013(4)
O2 0.051(3) 0.049(4) 0.052(4) -0.003(3) 0.009(3) 0.003(3)
O3 0.040(3) 0.047(4) 0.063(5) -0.001(3) 0.004(3) 0.002(3)
O4 0.047(3) 0.065(5) 0.056(4) -0.001(3) 0.010(3) -0.005(3)
O5 0.060(4) 0.100(6) 0.070(5) 0.024(5) -0.002(4) -0.002(4)
O6 0.057(4) 0.064(5) 0.094(7) 0.003(4) 0.015(4) -0.023(4)
O7 0.044(3) 0.062(4) 0.098(6) -0.001(4) 0.006(4) 0.008(3)
O8 0.047(4) 0.076(5) 0.099(6) -0.003(4) 0.029(4) 0.002(4)
O9 0.081(5) 0.084(6) 0.075(6) 0.005(5) 0.028(5) -0.007(4)
O11 0.075(7) 0.272(18) 0.237(17) -0.043(14) -0.080(9) 0.006(9)
O12 0.256(17) 0.077(7) 0.121(10) 0.004(6) 0.007(10) 0.014(8)
C1 0.067(7) 0.053(7) 0.131(12) -0.011(7) 0.003(7) 0.007(5)
C2 0.067(7) 0.057(7) 0.164(15) -0.022(8) 0.029(9) 0.002(6)
C3 0.118(11) 0.076(9) 0.097(12) -0.010(8) 0.009(9) -0.025(8)
C4 0.067(7) 0.079(8) 0.122(13) -0.008(8) 0.019(8) 0.016(6)
C5 0.157(16) 0.160(16) 0.080(12) -0.047(11) 0.021(11) -0.060(14)
C6 0.131(13) 0.117(13) 0.093(13) 0.025(10) 0.031(10) -0.014(11)
C7 0.063(8) 0.078(10) 0.29(3) -0.026(13) 0.028(12) 0.009(7)

loop_
_atom_type_symbol
_atom_type_description
_atom_type_scat_dispersion_real
_atom_type_scat_dispersion_imag
_atom_type_scat_source
C C 0.0033 0.0016 'International Tables Vol C Tables 4.2.6.8 and 6.1.1.4'
H H 0.0000 0.0000 'International Tables Vol C Tables 4.2.6.8 and 6.1.1.4'
O O 0.0106 0.0060 'International Tables Vol C Tables 4.2.6.8 and 6.1.1.4'
Nb Nb -2.0727 0.6215 'International Tables Vol C Tables 4.2.6.8 and 6.1.1.4'
Re Re -1.0185 7.2310 'International Tables Vol C Tables 4.2.6.8 and 6.1.1.4'

loop_
_geom_angle_atom_site_label_1
_geom_angle_atom_site_label_2
_geom_angle_atom_site_label_3
_geom_angle
_geom_angle_site_symmetry_1
_geom_angle_site_symmetry_3
O10 Re1 O12 111.3(7) . .
O10 Re1 O5 105.8(6) . .
O12 Re1 O5 111.2(6) . .
O10 Re1 O11 109.8(8) . .
O12 Re1 O11 109.6(8) . .
O5 Re1 O11 109.2(7) . .
O4 Nb2 O7 99.5(3) . .
O4 Nb2 O1 97.7(3) . .
O7 Nb2 O1 103.3(3) . .
O4 Nb2 O3 98.0(3) . .
O7 Nb2 O3 92.0(3) . .
O1 Nb2 O3 155.9(3) . .
O4 Nb2 O2 93.2(3) . .
O7 Nb2 O2 159.8(3) . .
O1 Nb2 O2 90.4(3) . .
O3 Nb2 O2 70.6(2) . .
O4 Nb2 O5 175.1(3) . .
O7 Nb2 O5 85.0(3) . .
O1 Nb2 O5 83.1(3) . .
O3 Nb2 O5 79.8(3) . .
O2 Nb2 O5 82.0(3) . .
O8 Nb3 O9 95.3(4) . .
O8 Nb3 O6 105.2(4) . .
O9 Nb3 O6 97.0(4) . .
O8 Nb3 O4 88.1(3) . 3_656
O9 Nb3 O4 172.0(3) . 3_656
O6 Nb3 O4 89.1(3) . 3_656
O8 Nb3 O2 92.7(3) . .
O9 Nb3 O2 91.0(3) . .
O6 Nb3 O2 159.5(3) . .
O4 Nb3 O2 81.5(3) 3_656 .
O8 Nb3 O3 162.4(3) . .
O9 Nb3 O3 90.3(3) . .
O6 Nb3 O3 90.6(3) . .
O4 Nb3 O3 84.4(3) 3_656 .
O2 Nb3 O3 70.4(2) . .
C5 O1 Nb2 150.1(10) . .
C2 O2 Nb3 123.7(6) . .
C2 O2 Nb2 122.2(6) . .
Nb3 O2 Nb2 109.1(3) . .
C1 O3 Nb2 125.4(6) . .
C1 O3 Nb3 121.9(6) . .
Nb2 O3 Nb3 109.4(3) . .
Nb2 O4 Nb3 172.1(4) . 3_656
Re1 O5 Nb2 143.9(5) . .
C3 O6 Nb3 149.1(8) . .
C4 O7 Nb2 170.8(9) . .
C7 O8 Nb3 173.0(9) . .
C6 O9 Nb3 142.0(9) . .

loop_
_geom_bond_atom_site_label_1
_geom_bond_atom_site_label_2
_geom_bond_distance
_geom_bond_site_symmetry_2
Re1 O10 1.512(16) .
Re1 O12 1.638(11) .
Re1 O5 1.707(8) .
Re1 O11 1.724(13) .
Nb2 O4 1.780(7) .
Nb2 O7 1.846(7) .
Nb2 O1 1.850(7) .
Nb2 O3 2.084(6) .
Nb2 O2 2.097(6) .
Nb2 O5 2.236(8) .
Nb3 O8 1.804(7) .
Nb3 O9 1.848(9) .
Nb3 O6 1.852(8) .
Nb3 O4 2.042(7) 3_656
Nb3 O2 2.093(6) .
Nb3 O3 2.097(6) .
O1 C5 1.351(15) .
O2 C2 1.422(12) .
O3 C1 1.438(12) .
O4 Nb3 2.042(7) 3_656
O6 C3 1.389(15) .
O7 C4 1.392(13) .
O8 C7 1.399(14) .
O9 C6 1.364(17) .
